data_2233519
loop_
_publ_author_name
'Yusufzai, Samina Khan'
'Osman, Hasnah'
'Sulaiman, Othman'
'Arshad, Suhana'
'Razak, Ibrahim Abdul'

_publ_section_title
;
 3\b-Acetoxy-5\a-cholestan-6-one 2-cyanoacetylhydrazone
;
_journal_coeditor_code IS5021
_journal_issue 2
_journal_name_full 'Acta Crystallographica Section E'
_journal_page_first o473
_journal_page_last o474
_journal_paper_doi 10.1107/S1600536812001432
_journal_volume 68
_journal_year 2012
_chemical_formula_iupac 'C32 H51 N3 O3'
_chemical_formula_moiety 'C32 H51 N3 O3'
_chemical_formula_sum 'C32 H51 N3 O3'
_chemical_formula_weight 525.76
_chemical_name_common
;
3\b-Acetoxy-5\a-cholestan-6-one 2-cyanoacetylhydrazone
;
_chemical_name_systematic
;
6-[2-(2-Cyanoacetyl)hydrazin-1-ylidene]-5\a-cholestan-3\b-yl acetate
;
_space_group_IT_number 4
_symmetry_cell_setting monoclinic
_symmetry_space_group_name_Hall 'P 2yb'
_symmetry_space_group_name_H-M 'P 1 21 1'
_atom_sites_solution_hydrogens geom
_atom_sites_solution_primary direct
_atom_sites_solution_secondary difmap
_audit_creation_method SHELXL-97
_cell_angle_alpha 90.00
_cell_angle_beta 109.1710(10)
_cell_angle_gamma 90.00
_cell_formula_units_Z 4
_cell_length_a 17.1691(2)
_cell_length_b 9.66940(10)
_cell_length_c 19.1447(3)
_cell_measurement_reflns_used 5129
_cell_measurement_temperature 100.0(10)
_cell_measurement_theta_max 30.05
_cell_measurement_theta_min 2.87
_cell_volume 3002.05(7)
_computing_cell_refinement 'SAINT (Bruker, 2009)'
_computing_data_collection 'APEX2 (Bruker, 2009)'
_computing_data_reduction 'SAINT (Bruker, 2009)'
_computing_molecular_graphics 'SHELXTL (Sheldrick, 2008)'
_computing_publication_material
;
SHELXTL (Sheldrick, 2008) and PLATON (Spek, 2009)
;
_computing_structure_refinement 'SHELXTL (Sheldrick, 2008)'
_computing_structure_solution 'SHELXTL (Sheldrick, 2008)'
_diffrn_ambient_temperature 100.0(10)
_diffrn_measured_fraction_theta_full 0.997
_diffrn_measured_fraction_theta_max 0.997
_diffrn_measurement_device_type
;
Bruker SMART APEXII CCD area-detector
;
_diffrn_measurement_method '\f and \w scans'
_diffrn_radiation_monochromator graphite
_diffrn_radiation_source 'fine-focus sealed tube'
_diffrn_radiation_type MoK\a
_diffrn_radiation_wavelength 0.71073
_diffrn_reflns_av_R_equivalents 0.0805
_diffrn_reflns_av_sigmaI/netI 0.0718
_diffrn_reflns_limit_h_max 24
_diffrn_reflns_limit_h_min -24
_diffrn_reflns_limit_k_max 13
_diffrn_reflns_limit_k_min -13
_diffrn_reflns_limit_l_max 26
_diffrn_reflns_limit_l_min -26
_diffrn_reflns_number 40102
_diffrn_reflns_theta_full 30.09
_diffrn_reflns_theta_max 30.09
_diffrn_reflns_theta_min 2.39
_exptl_absorpt_coefficient_mu 0.074
_exptl_absorpt_correction_T_max 0.9937
_exptl_absorpt_correction_T_min 0.9765
_exptl_absorpt_correction_type multi-scan
_exptl_absorpt_process_details '(<i>SADABS</i>; Bruker, 2009)'
_exptl_crystal_colour colourless
_exptl_crystal_density_diffrn 1.163
_exptl_crystal_density_method 'not measured'
_exptl_crystal_description plate
_exptl_crystal_F_000 1152
_exptl_crystal_size_max 0.32
_exptl_crystal_size_mid 0.18
_exptl_crystal_size_min 0.09
_refine_diff_density_max 0.266
_refine_diff_density_min -0.256
_refine_ls_extinction_method none
_refine_ls_goodness_of_fit_ref 1.013
_refine_ls_hydrogen_treatment mixed
_refine_ls_matrix_type full
_refine_ls_number_parameters 752
_refine_ls_number_reflns 9291
_refine_ls_number_restraints 48
_refine_ls_restrained_S_all 1.014
_refine_ls_R_factor_all 0.0868
_refine_ls_R_factor_gt 0.0537
_refine_ls_shift/su_max 0.001
_refine_ls_shift/su_mean 0.000
_refine_ls_structure_factor_coef Fsqd
_refine_ls_weighting_details 'calc w=1/[\s^2^(Fo^2^)+(0.0539P)^2^+0.0496P] where P=(Fo^2^+2Fc^2^)/3'
_refine_ls_weighting_scheme calc
_refine_ls_wR_factor_gt 0.1038
_refine_ls_wR_factor_ref 0.1174
_reflns_number_gt 6778
_reflns_number_total 9291
_reflns_threshold_expression I>2\s(I)
_cod_data_source_file is5021.cif
_cod_data_source_block I
_cod_original_cell_volume 3002.04(7)
_cod_original_sg_symbol_H-M 'P 21'
_cod_database_code 2233519
_cod_database_fobs_code 2233519

loop_
_symmetry_equiv_pos_as_xyz
'x, y, z'
'-x, y+1/2, -z'

loop_
_atom_site_type_symbol
_atom_site_label
_atom_site_fract_x
_atom_site_fract_y
_atom_site_fract_z
_atom_site_U_iso_or_equiv
_atom_site_adp_type
_atom_site_calc_flag
_atom_site_refinement_flags
_atom_site_occupancy
_atom_site_symmetry_multiplicity
_atom_site_disorder_assembly
_atom_site_disorder_group
O O1A 0.57377(11) 0.8338(2) 0.71592(11) 0.0267(5) Uani d . 1 1 . .
O O2A 0.56068(14) 1.0550(3) 0.67883(13) 0.0452(6) Uani d . 1 1 . .
O O3A 0.90699(10) 0.7992(2) 0.49807(10) 0.0247(4) Uani d . 1 1 . .
N N1A 0.83483(12) 0.7956(2) 0.64950(11) 0.0172(4) Uani d . 1 1 . .
N N2A 0.88885(13) 0.7881(2) 0.60893(12) 0.0181(4) Uani d . 1 1 . .
N N3A 0.72058(15) 0.6629(3) 0.37315(14) 0.0329(6) Uani d . 1 1 . .
C C1A 0.95621(14) 0.7990(3) 0.76523(14) 0.0209(6) Uani d . 1 1 . .
H H1AA 0.9759 0.8937 0.7726 0.025 Uiso calc R 1 1 . .
H H1AB 0.9857 0.7523 0.7366 0.025 Uiso calc R 1 1 . .
C C2A 0.86589(14) 0.8009(3) 0.72046(14) 0.0164(5) Uani d . 1 1 . .
C C3A 0.80581(15) 0.8246(3) 0.76226(13) 0.0175(5) Uani d . 1 1 . .
H H3AA 0.8148 0.9201 0.7801 0.021 Uiso calc R 1 1 . .
C C4A 0.71486(15) 0.8168(3) 0.71406(15) 0.0212(5) Uani d . 1 1 . .
H H4AA 0.7047 0.8794 0.6724 0.025 Uiso calc R 1 1 . .
H H4AB 0.7018 0.7237 0.6949 0.025 Uiso calc R 1 1 . .
C C5A 0.66004(15) 0.8559(3) 0.75950(15) 0.0230(6) Uani d . 1 1 . .
H H5AA 0.6687 0.9534 0.7740 0.028 Uiso calc R 1 1 . .
C C6A 0.67590(15) 0.7673(3) 0.82741(15) 0.0270(6) Uani d . 1 1 . .
H H6AA 0.6600 0.6726 0.8127 0.032 Uiso calc R 1 1 . .
H H6AB 0.6426 0.8000 0.8563 0.032 Uiso calc R 1 1 . .
C C7A 0.76765(15) 0.7717(3) 0.87501(14) 0.0241(6) Uani d . 1 1 . .
H H7AA 0.7809 0.8642 0.8950 0.029 Uiso calc R 1 1 . .
H H7AB 0.7765 0.7087 0.9163 0.029 Uiso calc R 1 1 . .
C C8A 0.82676(15) 0.7330(3) 0.83276(14) 0.0167(5) Uani d . 1 1 . .
C C9A 0.91689(14) 0.7667(3) 0.88116(13) 0.0156(5) Uani d . 1 1 . .
H H9AA 0.9197 0.8675 0.8867 0.019 Uiso calc R 1 1 . .
C C10A 0.94319(15) 0.7075(3) 0.95982(13) 0.0197(5) Uani d . 1 1 . .
H H10A 0.9376 0.6076 0.9570 0.024 Uiso calc R 1 1 . .
H H10B 0.9065 0.7425 0.9849 0.024 Uiso calc R 1 1 . .
C C11A 1.03259(14) 0.7448(3) 1.00555(14) 0.0201(5) Uani d . 1 1 . .
H H11A 1.0366 0.8438 1.0139 0.024 Uiso calc R 1 1 . .
H H11B 1.0470 0.6995 1.0533 0.024 Uiso calc R 1 1 . .
C C12A 1.09402(15) 0.7013(3) 0.96700(13) 0.0169(5) Uani d . 1 1 . .
C C13A 1.18305(14) 0.7622(3) 0.99766(14) 0.0192(5) Uani d . 1 1 A .
H H13A 1.1777 0.8607 1.0073 0.023 Uiso calc R 1 1 . .
C C14A 1.21409(15) 0.7522(3) 0.93005(13) 0.0195(5) Uani d . 1 1 . .
H H14A 1.2468 0.8329 0.9279 0.023 Uiso calc R 1 1 . .
H H14B 1.2479 0.6704 0.9339 0.023 Uiso calc R 1 1 . .
C C15A 1.13686(14) 0.7442(3) 0.85991(14) 0.0198(5) Uani d . 1 1 . .
H H15A 1.1384 0.8150 0.8245 0.024 Uiso calc R 1 1 . .
H H15B 1.1325 0.6542 0.8366 0.024 Uiso calc R 1 1 . .
C C16A 1.06532(14) 0.7688(3) 0.88967(13) 0.0166(5) Uani d . 1 1 . .
H H16A 1.0639 0.8686 0.8980 0.020 Uiso calc R 1 1 . .
C C17A 0.97830(14) 0.7285(3) 0.84107(13) 0.0165(5) Uani d . 1 1 . .
H H17A 0.9766 0.6281 0.8337 0.020 Uiso calc R 1 1 . .
C C18A 0.85976(14) 0.7953(3) 0.53426(14) 0.0183(5) Uani d . 1 1 . .
C C19A 0.76648(15) 0.8000(3) 0.49751(14) 0.0213(5) Uani d . 1 1 . .
H H19A 0.7400 0.7593 0.5303 0.026 Uiso calc R 1 1 . .
H H19B 0.7486 0.8954 0.4886 0.026 Uiso calc R 1 1 . .
C C20A 0.74160(16) 0.7241(3) 0.42715(15) 0.0229(6) Uani d . 1 1 . .
C C21A 0.53096(18) 0.9421(4) 0.67993(17) 0.0306(7) Uani d . 1 1 . .
C C22A 0.44342(17) 0.9025(4) 0.63900(18) 0.0406(8) Uani d . 1 1 . .
H H22A 0.4109 0.9845 0.6233 0.061 Uiso calc R 1 1 . .
H H22B 0.4218 0.8496 0.6710 0.061 Uiso calc R 1 1 . .
H H22C 0.4414 0.8480 0.5965 0.061 Uiso calc R 1 1 . .
C C23A 0.81746(17) 0.5795(3) 0.81186(16) 0.0235(6) Uani d . 1 1 . .
H H23A 0.8394 0.5243 0.8556 0.035 Uiso calc R 1 1 . .
H H23B 0.8470 0.5600 0.7782 0.035 Uiso calc R 1 1 . .
H H23C 0.7601 0.5581 0.7886 0.035 Uiso calc R 1 1 . .
C C24A 1.09831(16) 0.5431(3) 0.96309(15) 0.0220(6) Uani d . 1 1 . .
H H24A 1.0468 0.5082 0.9307 0.033 Uiso calc R 1 1 . .
H H24B 1.1090 0.5049 1.0116 0.033 Uiso calc R 1 1 . .
H H24C 1.1418 0.5173 0.9445 0.033 Uiso calc R 1 1 . .
C C25A 1.21170(17) 0.6917(3) 1.13305(14) 0.0248(6) Uani d . 1 1 A .
H H25A 1.1682 0.6244 1.1223 0.037 Uiso calc R 1 1 . .
H H25B 1.1906 0.7804 1.1405 0.037 Uiso calc R 1 1 . .
H H25C 1.2553 0.6650 1.1770 0.037 Uiso calc R 1 1 . .
C C26A 1.24532(16) 0.7000(3) 1.06800(14) 0.0242(6) Uani d . 1 1 . .
H H26B 1.2595 0.6064 1.0566 0.029 Uiso calc PR 0.825(5) 1 A 1
H H26C 1.2449 0.6024 1.0541 0.029 Uiso calc PR 0.175(5) 1 A 2
C C27A 1.3267(2) 0.7912(5) 1.0919(2) 0.0233(8) Uani d P 0.825(5) 1 A 1
H H27A 1.3423 0.8106 1.0486 0.028 Uiso calc PR 0.825(5) 1 A 1
H H27B 1.3152 0.8788 1.1113 0.028 Uiso calc PR 0.825(5) 1 A 1
C C28A 1.3991(2) 0.7212(4) 1.1505(2) 0.0314(9) Uani d P 0.825(5) 1 A 1
H H28A 1.3828 0.7007 1.1933 0.038 Uiso calc PR 0.825(5) 1 A 1
H H28B 1.4104 0.6338 1.1307 0.038 Uiso calc PR 0.825(5) 1 A 1
C C29A 1.4787(2) 0.8059(4) 1.1757(2) 0.0314(9) Uani d P 0.825(5) 1 A 1
H H29A 1.5209 0.7511 1.2110 0.038 Uiso calc PR 0.825(5) 1 A 1
H H29B 1.4965 0.8215 1.1333 0.038 Uiso calc PR 0.825(5) 1 A 1
C C30A 1.47384(19) 0.9447(4) 1.2109(2) 0.0253(8) Uani d P 0.825(5) 1 A 1
H H30A 1.4389 1.0063 1.1727 0.030 Uiso calc PR 0.825(5) 1 A 1
C C31A 1.4363(3) 0.9328(5) 1.2731(3) 0.0296(10) Uani d P 0.825(5) 1 A 1
H H31A 1.3800 0.9034 1.2529 0.044 Uiso calc PR 0.825(5) 1 A 1
H H31B 1.4386 1.0211 1.2966 0.044 Uiso calc PR 0.825(5) 1 A 1
H H31C 1.4669 0.8663 1.3089 0.044 Uiso calc PR 0.825(5) 1 A 1
C C32A 1.5599(2) 1.0087(5) 1.2413(3) 0.0410(11) Uani d P 0.825(5) 1 A 1
H H32A 1.5837 1.0149 1.2025 0.062 Uiso calc PR 0.825(5) 1 A 1
H H32B 1.5942 0.9518 1.2805 0.062 Uiso calc PR 0.825(5) 1 A 1
H H32C 1.5559 1.0996 1.2600 0.062 Uiso calc PR 0.825(5) 1 A 1
C C27X 1.3244(12) 0.728(2) 1.0891(12) 0.025(5) Uiso d P 0.175(5) 1 A 2
H H27C 1.3461 0.7083 1.0493 0.030 Uiso calc PR 0.175(5) 1 A 2
H H27D 1.3538 0.6716 1.1313 0.030 Uiso calc PR 0.175(5) 1 A 2
C C28X 1.3364(11) 0.880(2) 1.1096(11) 0.032(4) Uiso d P 0.175(5) 1 A 2
H H28C 1.3094 0.9006 1.1456 0.038 Uiso calc PR 0.175(5) 1 A 2
H H28D 1.3104 0.9355 1.0659 0.038 Uiso calc PR 0.175(5) 1 A 2
C C29X 1.4293(9) 0.9195(18) 1.1422(9) 0.028(4) Uiso d P 0.175(5) 1 A 2
H H29C 1.4568 0.8890 1.1080 0.033 Uiso calc PR 0.175(5) 1 A 2
H H29F 1.4335 1.0194 1.1453 0.033 Uiso calc PR 0.175(5) 1 A 2
C C30X 1.4744(9) 0.860(2) 1.2173(11) 0.036(4) Uiso d PD 0.175(5) 1 A 2
H H30B 1.4566 0.7658 1.2228 0.043 Uiso calc PR 0.175(5) 1 A 2
C C31X 1.4547(17) 0.961(3) 1.2710(16) 0.036(4) Uiso d PD 0.175(5) 1 A 2
H H31D 1.4903 0.9430 1.3204 0.054 Uiso calc PR 0.175(5) 1 A 2
H H31E 1.3983 0.9500 1.2685 0.054 Uiso calc PR 0.175(5) 1 A 2
H H31F 1.4632 1.0545 1.2576 0.054 Uiso calc PR 0.175(5) 1 A 2
C C32X 1.5679(10) 0.870(3) 1.2335(13) 0.052(6) Uiso d PD 0.175(5) 1 A 2
H H32D 1.5825 0.8215 1.1958 0.077 Uiso calc PR 0.175(5) 1 A 2
H H32E 1.5959 0.8285 1.2807 0.077 Uiso calc PR 0.175(5) 1 A 2
H H32F 1.5838 0.9650 1.2342 0.077 Uiso calc PR 0.175(5) 1 A 2
O O1B 1.40344(10) 0.9093(2) 0.44593(10) 0.0257(4) Uani d . 1 1 . .
O O2B 1.39603(14) 1.1422(3) 0.44671(13) 0.0406(6) Uani d . 1 1 . .
O O3B 1.06940(10) 0.8041(2) 0.66162(10) 0.0235(4) Uani d . 1 1 . .
N N1B 1.13933(12) 0.8916(2) 0.51634(12) 0.0179(4) Uani d . 1 1 . .
N N2B 1.08365(13) 0.8767(2) 0.55456(12) 0.0191(5) Uani d . 1 1 . .
N N3B 1.27080(15) 0.6266(3) 0.60085(14) 0.0314(6) Uani d . 1 1 . .
C C1B 1.02418(14) 0.9475(3) 0.39848(14) 0.0174(5) Uani d . 1 1 . .
H H1BA 1.0208 1.0364 0.3742 0.021 Uiso calc R 1 1 . .
H H1BB 0.9883 0.9500 0.4284 0.021 Uiso calc R 1 1 . .
C C2B 1.11173(14) 0.9215(3) 0.44725(14) 0.0160(5) Uani d . 1 1 . .
C C3B 1.17228(14) 0.9097(3) 0.40589(13) 0.0156(5) Uani d . 1 1 . .
H H3BA 1.1624 0.9882 0.3717 0.019 Uiso calc R 1 1 . .
C C4B 1.26343(14) 0.9150(3) 0.45409(14) 0.0194(5) Uani d . 1 1 . .
H H4BA 1.2753 1.0016 0.4810 0.023 Uiso calc R 1 1 . .
H H4BB 1.2759 0.8397 0.4896 0.023 Uiso calc R 1 1 . .
C C5B 1.31564(14) 0.9021(3) 0.40366(14) 0.0200(5) Uani d . 1 1 . .
H H5BA 1.3014 0.9769 0.3671 0.024 Uiso calc R 1 1 . .
C C6B 1.30073(15) 0.7643(3) 0.36409(15) 0.0220(6) Uani d . 1 1 . .
H H6BA 1.3136 0.6896 0.3999 0.026 Uiso calc R 1 1 . .
H H6BB 1.3360 0.7555 0.3338 0.026 Uiso calc R 1 1 . .
C C7B 1.20998(14) 0.7558(3) 0.31530(14) 0.0188(5) Uani d . 1 1 . .
H H7BA 1.2002 0.6664 0.2910 0.023 Uiso calc R 1 1 . .
H H7BB 1.1995 0.8260 0.2771 0.023 Uiso calc R 1 1 . .
C C8B 1.14854(14) 0.7754(3) 0.35791(13) 0.0161(5) Uani d . 1 1 . .
C C9B 1.06048(14) 0.7990(3) 0.30241(13) 0.0167(5) Uani d . 1 1 . .
H H9BA 1.0639 0.8809 0.2734 0.020 Uiso calc R 1 1 . .
C C10B 1.02858(15) 0.6814(3) 0.24687(14) 0.0215(6) Uani d . 1 1 . .
H H10C 1.0236 0.5983 0.2735 0.026 Uiso calc R 1 1 . .
H H10D 1.0687 0.6632 0.2222 0.026 Uiso calc R 1 1 . .
C C11B 0.94502(15) 0.7126(3) 0.18838(14) 0.0207(5) Uani d . 1 1 . .
H H11C 0.9267 0.6318 0.1573 0.025 Uiso calc R 1 1 . .
H H11D 0.9515 0.7879 0.1573 0.025 Uiso calc R 1 1 . .
C C12B 0.87914(14) 0.7520(3) 0.22299(13) 0.0170(5) Uani d . 1 1 . .
C C13B 0.80126(15) 0.8260(3) 0.17172(14) 0.0184(5) Uani d . 1 1 . .
H H13B 0.8206 0.8945 0.1434 0.022 Uiso calc R 1 1 . .
C C14B 0.76889(16) 0.9089(3) 0.22640(15) 0.0239(6) Uani d . 1 1 . .
H H14C 0.7488 0.9989 0.2059 0.029 Uiso calc R 1 1 . .
H H14D 0.7241 0.8594 0.2357 0.029 Uiso calc R 1 1 . .
C C15B 0.84253(15) 0.9252(3) 0.29900(14) 0.0207(5) Uani d . 1 1 . .
H H15C 0.8506 1.0214 0.3141 0.025 Uiso calc R 1 1 . .
H H15D 0.8341 0.8712 0.3386 0.025 Uiso calc R 1 1 . .
C C16B 0.91555(15) 0.8707(3) 0.27870(14) 0.0165(5) Uani d . 1 1 . .
H H16B 0.9301 0.9445 0.2501 0.020 Uiso calc R 1 1 . .
C C17B 0.99553(14) 0.8327(3) 0.33988(13) 0.0161(5) Uani d . 1 1 . .
H H17B 0.9856 0.7487 0.3644 0.019 Uiso calc R 1 1 . .
C C18B 1.11377(15) 0.8330(3) 0.62498(14) 0.0190(5) Uani d . 1 1 . .
C C19B 1.20771(15) 0.8238(3) 0.65905(14) 0.0224(6) Uani d . 1 1 . .
H H19C 1.2317 0.9118 0.6527 0.027 Uiso calc R 1 1 . .
H H19D 1.2222 0.8066 0.7117 0.027 Uiso calc R 1 1 . .
C C20B 1.24303(15) 0.7139(3) 0.62561(15) 0.0227(6) Uani d . 1 1 . .
C C21B 1.43596(18) 1.0379(4) 0.46018(16) 0.0311(7) Uani d . 1 1 . .
C C22B 1.52840(17) 1.0310(5) 0.49423(19) 0.0457(9) Uani d . 1 1 . .
H H22D 1.5461 1.0919 0.5361 0.069 Uiso calc R 1 1 . .
H H22E 1.5534 1.0587 0.4584 0.069 Uiso calc R 1 1 . .
H H22F 1.5446 0.9380 0.5099 0.069 Uiso calc R 1 1 . .
C C23B 1.15183(16) 0.6469(3) 0.40651(15) 0.0205(5) Uani d . 1 1 . .
H H23D 1.1480 0.5648 0.3774 0.031 Uiso calc R 1 1 . .
H H23E 1.1066 0.6496 0.4255 0.031 Uiso calc R 1 1 . .
H H23F 1.2029 0.6463 0.4469 0.031 Uiso calc R 1 1 . .
C C24B 0.85473(16) 0.6264(3) 0.26037(15) 0.0223(6) Uani d . 1 1 . .
H H24D 0.8316 0.5561 0.2240 0.033 Uiso calc R 1 1 . .
H H24E 0.8147 0.6540 0.2828 0.033 Uiso calc R 1 1 . .
H H24F 0.9027 0.5906 0.2977 0.033 Uiso calc R 1 1 . .
C C25B 0.76610(17) 0.6444(3) 0.06897(16) 0.0282(6) Uani d . 1 1 . .
H H25D 0.7211 0.5976 0.0333 0.042 Uiso calc R 1 1 . .
H H25E 0.8019 0.5776 0.1009 0.042 Uiso calc R 1 1 . .
H H25F 0.7964 0.6965 0.0438 0.042 Uiso calc R 1 1 . .
C C26B 0.73254(15) 0.7424(3) 0.11504(14) 0.0207(5) Uani d . 1 1 . .
H H26A 0.7043 0.6868 0.1422 0.025 Uiso calc R 1 1 . .
C C27B 0.66974(17) 0.8419(3) 0.06442(15) 0.0275(6) Uani d . 1 1 . .
H H27E 0.6501 0.9030 0.0952 0.033 Uiso calc R 1 1 . .
H H27F 0.6981 0.8987 0.0386 0.033 Uiso calc R 1 1 . .
C C28B 0.59475(16) 0.7767(3) 0.00684(15) 0.0266(6) Uani d . 1 1 . .
H H28E 0.6135 0.7164 -0.0249 0.032 Uiso calc R 1 1 . .
H H28F 0.5655 0.7203 0.0320 0.032 Uiso calc R 1 1 . .
C C29B 0.5358(2) 0.8828(4) -0.04063(18) 0.0420(8) Uani d . 1 1 B .
H H29D 0.5679 0.9517 -0.0561 0.050 Uiso calc R 1 1 . .
H H29E 0.5085 0.9294 -0.0102 0.050 Uiso calc R 1 1 . .
C C30B 0.46996(18) 0.8271(4) -0.10934(17) 0.0366(8) Uani d DU 1 1 . .
H H30C 0.4962 0.7974 -0.1452 0.044 Uiso calc PR 0.630(18) 1 B 1
H H30D 0.4958 0.7573 -0.1317 0.044 Uiso calc PR 0.370(18) 1 B 2
C C31B 0.4227(4) 0.7039(9) -0.0914(5) 0.0376(18) Uani d PDU 0.630(18) 1 B 1
H H31G 0.4582 0.6246 -0.0792 0.056 Uiso calc PR 0.630(18) 1 B 1
H H31H 0.3754 0.6834 -0.1337 0.056 Uiso calc PR 0.630(18) 1 B 1
H H31I 0.4050 0.7272 -0.0502 0.056 Uiso calc PR 0.630(18) 1 B 1
C C32B 0.4050(5) 0.9398(7) -0.1451(5) 0.047(2) Uani d PDU 0.630(18) 1 B 1
H H32G 0.3718 0.9566 -0.1142 0.071 Uiso calc PR 0.630(18) 1 B 1
H H32H 0.3704 0.9090 -0.1929 0.071 Uiso calc PR 0.630(18) 1 B 1
H H32I 0.4325 1.0237 -0.1504 0.071 Uiso calc PR 0.630(18) 1 B 1
C C31Y 0.4060(8) 0.757(2) -0.0858(9) 0.058(4) Uani d PDU 0.370(18) 1 B 2
H H31J 0.4293 0.6769 -0.0571 0.087 Uiso calc PR 0.370(18) 1 B 2
H H31K 0.3611 0.7298 -0.1287 0.087 Uiso calc PR 0.370(18) 1 B 2
H H31L 0.3861 0.8195 -0.0565 0.087 Uiso calc PR 0.370(18) 1 B 2
C C32Y 0.4369(10) 0.9435(11) -0.1666(6) 0.046(3) Uani d PDU 0.370(18) 1 B 2
H H32J 0.4812 0.9801 -0.1811 0.069 Uiso calc PR 0.370(18) 1 B 2
H H32K 0.4139 1.0158 -0.1450 0.069 Uiso calc PR 0.370(18) 1 B 2
H H32L 0.3950 0.9070 -0.2092 0.069 Uiso calc PR 0.370(18) 1 B 2
H H1NA 0.9409(19) 0.794(4) 0.6297(18) 0.033(9) Uiso d . 1 1 . .
H H1NB 1.0301(17) 0.870(3) 0.5324(15) 0.021(8) Uiso d . 1 1 . .

loop_
_atom_site_aniso_label
_atom_site_aniso_U_11
_atom_site_aniso_U_22
_atom_site_aniso_U_33
_atom_site_aniso_U_12
_atom_site_aniso_U_13
_atom_site_aniso_U_23
O1A 0.0151(8) 0.0312(12) 0.0318(11) -0.0025(8) 0.0047(8) -0.0029(9)
O2A 0.0431(13) 0.0400(15) 0.0440(14) -0.0065(11) 0.0025(12) 0.0057(12)
O3A 0.0203(9) 0.0361(12) 0.0181(9) -0.0048(9) 0.0068(8) -0.0006(9)
N1A 0.0180(10) 0.0165(11) 0.0186(10) -0.0001(9) 0.0080(9) 0.0010(9)
N2A 0.0147(10) 0.0229(12) 0.0162(10) 0.0020(9) 0.0044(9) 0.0021(9)
N3A 0.0277(13) 0.0465(17) 0.0246(13) -0.0109(12) 0.0087(11) -0.0060(12)
C1A 0.0172(11) 0.0268(15) 0.0193(12) -0.0016(11) 0.0067(10) 0.0043(12)
C2A 0.0177(11) 0.0134(12) 0.0197(12) -0.0006(10) 0.0083(10) 0.0004(10)
C3A 0.0197(12) 0.0169(13) 0.0173(12) -0.0024(10) 0.0079(10) -0.0029(10)
C4A 0.0182(11) 0.0226(14) 0.0236(13) -0.0022(11) 0.0082(11) -0.0015(12)
C5A 0.0152(11) 0.0277(15) 0.0261(14) -0.0041(11) 0.0066(11) -0.0044(12)
C6A 0.0181(12) 0.0397(18) 0.0266(14) -0.0045(12) 0.0121(11) -0.0047(13)
C7A 0.0195(12) 0.0360(17) 0.0182(12) -0.0028(12) 0.0080(11) -0.0022(12)
C8A 0.0172(11) 0.0188(13) 0.0154(11) -0.0013(10) 0.0071(10) -0.0018(10)
C9A 0.0182(11) 0.0141(13) 0.0155(11) -0.0010(10) 0.0066(10) 0.0008(10)
C10A 0.0199(12) 0.0248(14) 0.0167(12) -0.0004(11) 0.0089(10) 0.0019(11)
C11A 0.0212(12) 0.0220(14) 0.0174(12) 0.0036(11) 0.0069(10) 0.0002(11)
C12A 0.0205(12) 0.0190(13) 0.0129(11) 0.0012(10) 0.0080(10) 0.0000(10)
C13A 0.0169(11) 0.0231(14) 0.0164(12) 0.0026(10) 0.0039(10) -0.0004(11)
C14A 0.0197(12) 0.0229(14) 0.0170(12) 0.0025(10) 0.0075(10) 0.0019(11)
C15A 0.0186(12) 0.0249(14) 0.0178(12) -0.0010(11) 0.0085(10) 0.0024(11)
C16A 0.0157(11) 0.0171(13) 0.0173(12) -0.0006(10) 0.0058(10) 0.0004(10)
C17A 0.0201(12) 0.0154(13) 0.0152(11) 0.0005(10) 0.0075(10) 0.0021(10)
C18A 0.0168(11) 0.0181(13) 0.0187(12) -0.0032(10) 0.0041(10) 0.0000(11)
C19A 0.0178(11) 0.0285(15) 0.0158(12) -0.0018(11) 0.0030(10) -0.0011(12)
C20A 0.0205(12) 0.0287(16) 0.0199(13) -0.0048(11) 0.0073(11) 0.0012(12)
C21A 0.0272(15) 0.0384(19) 0.0252(15) -0.0001(14) 0.0071(13) 0.0005(14)
C22A 0.0245(14) 0.055(2) 0.0349(17) -0.0022(15) 0.0001(14) 0.0073(17)
C23A 0.0253(13) 0.0203(14) 0.0234(14) -0.0062(11) 0.0059(12) 0.0012(11)
C24A 0.0249(13) 0.0212(14) 0.0212(13) 0.0027(11) 0.0091(11) 0.0048(11)
C25A 0.0260(13) 0.0307(16) 0.0165(12) 0.0054(12) 0.0055(11) -0.0010(12)
C26A 0.0251(13) 0.0298(15) 0.0168(12) 0.0075(12) 0.0056(11) 0.0006(12)
C27A 0.0205(16) 0.027(3) 0.0222(18) 0.0008(16) 0.0065(13) -0.0025(18)
C28A 0.0248(17) 0.033(2) 0.0283(18) 0.0029(15) -0.0024(15) -0.0046(17)
C29A 0.0191(15) 0.043(2) 0.0286(18) 0.0039(16) 0.0026(14) -0.0092(18)
C30A 0.0147(15) 0.030(2) 0.0276(19) -0.0003(14) 0.0027(14) 0.0022(16)
C31A 0.033(2) 0.036(3) 0.0245(19) -0.0042(19) 0.0158(18) -0.0008(18)
C32A 0.0228(19) 0.045(3) 0.050(3) -0.0071(17) 0.0039(19) -0.006(2)
O1B 0.0156(8) 0.0364(12) 0.0234(10) -0.0023(8) 0.0040(8) -0.0004(9)
O2B 0.0367(12) 0.0372(14) 0.0402(13) -0.0090(11) 0.0021(10) 0.0019(12)
O3B 0.0203(9) 0.0351(11) 0.0161(9) -0.0058(8) 0.0073(7) 0.0002(9)
N1B 0.0170(10) 0.0216(12) 0.0166(10) -0.0003(9) 0.0078(9) -0.0024(9)
N2B 0.0143(10) 0.0299(13) 0.0140(10) 0.0007(9) 0.0059(9) -0.0004(9)
N3B 0.0278(13) 0.0344(15) 0.0303(13) 0.0050(11) 0.0072(11) 0.0059(12)
C1B 0.0175(12) 0.0191(13) 0.0168(12) 0.0024(10) 0.0073(10) -0.0013(11)
C2B 0.0139(11) 0.0148(13) 0.0181(12) -0.0003(10) 0.0037(10) -0.0018(10)
C3B 0.0166(11) 0.0168(13) 0.0137(11) 0.0013(10) 0.0052(10) 0.0019(10)
C4B 0.0194(12) 0.0218(14) 0.0177(12) -0.0009(11) 0.0069(10) 0.0003(11)
C5B 0.0147(11) 0.0268(15) 0.0180(12) 0.0014(11) 0.0045(10) 0.0023(11)
C6B 0.0186(12) 0.0290(15) 0.0201(12) 0.0024(11) 0.0087(10) -0.0009(12)
C7B 0.0187(11) 0.0215(14) 0.0174(12) 0.0033(10) 0.0077(10) 0.0001(11)
C8B 0.0173(11) 0.0173(13) 0.0144(11) 0.0020(10) 0.0060(10) 0.0002(10)
C9B 0.0179(11) 0.0166(13) 0.0163(11) 0.0027(10) 0.0066(10) 0.0011(10)
C10B 0.0207(13) 0.0241(15) 0.0203(13) 0.0013(11) 0.0078(11) -0.0034(11)
C11B 0.0213(12) 0.0245(14) 0.0166(12) -0.0007(11) 0.0066(10) -0.0045(11)
C12B 0.0173(11) 0.0186(13) 0.0151(11) 0.0010(10) 0.0055(10) 0.0013(10)
C13B 0.0177(11) 0.0205(14) 0.0162(12) -0.0009(10) 0.0043(10) 0.0026(11)
C14B 0.0216(12) 0.0268(15) 0.0224(13) 0.0016(11) 0.0058(11) -0.0019(12)
C15B 0.0198(12) 0.0230(14) 0.0176(12) 0.0022(11) 0.0039(10) -0.0034(11)
C16B 0.0174(11) 0.0175(13) 0.0151(11) 0.0019(10) 0.0062(10) 0.0020(10)
C17B 0.0172(11) 0.0159(13) 0.0152(11) -0.0007(10) 0.0051(10) 0.0007(10)
C18B 0.0178(11) 0.0217(14) 0.0179(12) -0.0033(10) 0.0065(10) -0.0028(11)
C19B 0.0176(12) 0.0314(16) 0.0169(12) -0.0016(11) 0.0039(10) 0.0000(12)
C20B 0.0161(12) 0.0283(16) 0.0226(13) -0.0009(11) 0.0048(11) 0.0060(12)
C21B 0.0245(14) 0.045(2) 0.0233(15) -0.0070(14) 0.0071(12) 0.0002(15)
C22B 0.0243(15) 0.072(3) 0.0375(19) -0.0131(17) 0.0057(15) -0.0032(19)
C23B 0.0226(13) 0.0163(13) 0.0207(13) 0.0013(11) 0.0045(11) -0.0005(11)
C24B 0.0252(13) 0.0209(14) 0.0193(13) -0.0020(11) 0.0052(11) 0.0027(11)
C25B 0.0274(14) 0.0322(17) 0.0218(14) -0.0024(13) 0.0037(12) -0.0058(13)
C26B 0.0212(12) 0.0223(14) 0.0172(12) -0.0040(11) 0.0042(10) -0.0005(11)
C27B 0.0247(13) 0.0301(16) 0.0227(14) -0.0006(12) 0.0009(12) -0.0001(13)
C28B 0.0222(13) 0.0321(17) 0.0206(13) -0.0045(12) 0.0005(11) -0.0001(13)
C29B 0.0386(17) 0.043(2) 0.0295(17) 0.0080(16) -0.0087(14) -0.0026(16)
C30B 0.0268(14) 0.048(2) 0.0270(15) 0.0015(14) -0.0016(13) -0.0019(15)
C31B 0.011(3) 0.055(4) 0.043(4) 0.000(3) 0.003(2) -0.005(3)
C32B 0.029(3) 0.047(3) 0.048(4) 0.001(3) -0.010(3) 0.004(3)
C31Y 0.019(5) 0.121(11) 0.037(5) 0.010(6) 0.015(4) 0.007(7)
C32Y 0.029(6) 0.071(6) 0.025(5) 0.010(5) -0.009(4) -0.007(4)

loop_
_atom_type_symbol
_atom_type_description
_atom_type_scat_dispersion_real
_atom_type_scat_dispersion_imag
_atom_type_scat_source
C C 0.0033 0.0000 'International Tables Vol C Tables 4.2.6.8 and 6.1.1.4'
H H 0.0000 0.0000 'International Tables Vol C Tables 4.2.6.8 and 6.1.1.4'
N N 0.0061 0.0000 'International Tables Vol C Tables 4.2.6.8 and 6.1.1.4'
O O 0.0106 0.0000 'International Tables Vol C Tables 4.2.6.8 and 6.1.1.4'

loop_
_geom_angle_atom_site_label_1
_geom_angle_atom_site_label_2
_geom_angle_atom_site_label_3
_geom_angle
C21A O1A C5A 117.7(2)
C2A N1A N2A 118.00(19)
C18A N2A N1A 120.3(2)
C18A N2A H1NA 117(2)
N1A N2A H1NA 122(2)
C2A C1A C17A 115.6(2)
C2A C1A H1AA 108.4
C17A C1A H1AA 108.4
C2A C1A H1AB 108.4
C17A C1A H1AB 108.4
H1AA C1A H1AB 107.4
N1A C2A C1A 126.3(2)
N1A C2A C3A 116.4(2)
C1A C2A C3A 117.0(2)
C2A C3A C4A 114.2(2)
C2A C3A C8A 111.7(2)
C4A C3A C8A 113.2(2)
C2A C3A H3AA 105.6
C4A C3A H3AA 105.6
C8A C3A H3AA 105.6
C5A C4A C3A 110.0(2)
C5A C4A H4AA 109.7
C3A C4A H4AA 109.7
C5A C4A H4AB 109.7
C3A C4A H4AB 109.7
H4AA C4A H4AB 108.2
O1A C5A C6A 105.8(2)
O1A C5A C4A 109.8(2)
C6A C5A C4A 112.4(2)
O1A C5A H5AA 109.6
C6A C5A H5AA 109.6
C4A C5A H5AA 109.6
C5A C6A C7A 110.8(2)
C5A C6A H6AA 109.5
C7A C6A H6AA 109.5
C5A C6A H6AB 109.5
C7A C6A H6AB 109.5
H6AA C6A H6AB 108.1
C8A C7A C6A 113.9(2)
C8A C7A H7AA 108.8
C6A C7A H7AA 108.8
C8A C7A H7AB 108.8
C6A C7A H7AB 108.8
H7AA C7A H7AB 107.7
C23A C8A C7A 110.1(2)
C23A C8A C3A 110.5(2)
C7A C8A C3A 108.3(2)
C23A C8A C9A 110.9(2)
C7A C8A C9A 109.6(2)
C3A C8A C9A 107.42(19)
C10A C9A C17A 111.78(19)
C10A C9A C8A 114.92(19)
C17A C9A C8A 111.30(19)
C10A C9A H9AA 106.0
C17A C9A H9AA 106.0
C8A C9A H9AA 106.0
C9A C10A C11A 112.8(2)
C9A C10A H10A 109.0
C11A C10A H10A 109.0
C9A C10A H10B 109.0
C11A C10A H10B 109.0
H10A C10A H10B 107.8
C12A C11A C10A 112.2(2)
C12A C11A H11A 109.2
C10A C11A H11A 109.2
C12A C11A H11B 109.2
C10A C11A H11B 109.2
H11A C11A H11B 107.9
C11A C12A C24A 110.4(2)
C11A C12A C16A 107.0(2)
C24A C12A C16A 112.3(2)
C11A C12A C13A 117.3(2)
C24A C12A C13A 109.7(2)
C16A C12A C13A 99.55(19)
C26A C13A C14A 112.0(2)
C26A C13A C12A 119.6(2)
C14A C13A C12A 102.96(19)
C26A C13A H13A 107.2
C14A C13A H13A 107.2
C12A C13A H13A 107.2
C15A C14A C13A 107.14(18)
C15A C14A H14A 110.3
C13A C14A H14A 110.3
C15A C14A H14B 110.3
C13A C14A H14B 110.3
H14A C14A H14B 108.5
C16A C15A C14A 103.45(19)
C16A C15A H15A 111.1
C14A C15A H15A 111.1
C16A C15A H15B 111.1
C14A C15A H15B 111.1
H15A C15A H15B 109.0
C17A C16A C15A 118.5(2)
C17A C16A C12A 114.6(2)
C15A C16A C12A 104.39(19)
C17A C16A H16A 106.2
C15A C16A H16A 106.2
C12A C16A H16A 106.2
C16A C17A C1A 110.6(2)
C16A C17A C9A 109.15(19)
C1A C17A C9A 111.6(2)
C16A C17A H17A 108.5
C1A C17A H17A 108.5
C9A C17A H17A 108.5
O3A C18A N2A 121.0(2)
O3A C18A C19A 121.8(2)
N2A C18A C19A 117.2(2)
C20A C19A C18A 110.7(2)
C20A C19A H19A 109.5
C18A C19A H19A 109.5
C20A C19A H19B 109.5
C18A C19A H19B 109.5
H19A C19A H19B 108.1
N3A C20A C19A 177.9(3)
O2A C21A O1A 123.7(3)
O2A C21A C22A 125.3(3)
O1A C21A C22A 111.0(3)
C21A C22A H22A 109.5
C21A C22A H22B 109.5
H22A C22A H22B 109.5
C21A C22A H22C 109.5
H22A C22A H22C 109.5
H22B C22A H22C 109.5
C8A C23A H23A 109.5
C8A C23A H23B 109.5
H23A C23A H23B 109.5
C8A C23A H23C 109.5
H23A C23A H23C 109.5
H23B C23A H23C 109.5
C12A C24A H24A 109.5
C12A C24A H24B 109.5
H24A C24A H24B 109.5
C12A C24A H24C 109.5
H24A C24A H24C 109.5
H24B C24A H24C 109.5
C26A C25A H25A 109.5
C26A C25A H25B 109.5
H25A C25A H25B 109.5
C26A C25A H25C 109.5
H25A C25A H25C 109.5
H25B C25A H25C 109.5
C27X C26A C25A 112.8(9)
C27X C26A C13A 122.6(10)
C25A C26A C13A 113.1(2)
C25A C26A C27A 108.9(2)
C13A C26A C27A 109.1(3)
C27X C26A H26B 87.3
C25A C26A H26B 108.5
C13A C26A H26B 108.5
C27A C26A H26B 108.5
C27X C26A H26C 101.4
C25A C26A H26C 101.4
C13A C26A H26C 101.4
C27A C26A H26C 122.7
C28A C27A C26A 113.1(3)
C28A C27A H27A 109.0
C26A C27A H27A 109.0
C28A C27A H27B 109.0
C26A C27A H27B 109.0
H27A C27A H27B 107.8
C29A C28A C27A 114.9(3)
C29A C28A H28A 108.5
C27A C28A H28A 108.5
C29A C28A H28B 108.5
C27A C28A H28B 108.5
H28A C28A H28B 107.5
C30A C29A C28A 116.2(3)
C30A C29A H29A 108.2
C28A C29A H29A 108.2
C30A C29A H29B 108.2
C28A C29A H29B 108.2
H29A C29A H29B 107.4
C29A C30A C32A 109.9(3)
C29A C30A C31A 112.1(4)
C32A C30A C31A 109.5(3)
C29A C30A H30A 108.4
C32A C30A H30A 108.4
C31A C30A H30A 108.4
C26A C27X C28X 108.6(16)
C26A C27X H27C 110.0
C28X C27X H27C 110.0
C26A C27X H27D 110.0
C28X C27X H27D 110.0
H27C C27X H27D 108.4
C27X C28X C29X 112.0(16)
C27X C28X H28C 109.2
C29X C28X H28C 109.2
C27X C28X H28D 109.2
C29X C28X H28D 109.2
H28C C28X H28D 107.9
C30X C29X C28X 115.4(14)
C30X C29X H29C 108.4
C28X C29X H29C 108.4
C30X C29X H29F 108.4
C28X C29X H29F 108.4
H29C C29X H29F 107.5
C29X C30X C32X 110.3(17)
C29X C30X C31X 103.9(19)
C32X C30X C31X 105.8(18)
C29X C30X H30B 112.1
C32X C30X H30B 112.1
C31X C30X H30B 112.1
C30X C31X H31D 109.5
C30X C31X H31E 109.5
H31D C31X H31E 109.5
C30X C31X H31F 109.5
H31D C31X H31F 109.5
H31E C31X H31F 109.5
C30X C32X H32D 109.5
C30X C32X H32E 109.5
H32D C32X H32E 109.5
C30X C32X H32F 109.5
H32D C32X H32F 109.5
H32E C32X H32F 109.5
C21B O1B C5B 116.0(2)
C2B N1B N2B 118.8(2)
C18B N2B N1B 117.2(2)
C18B N2B H1NB 117.1(19)
N1B N2B H1NB 123.1(18)
C2B C1B C17B 110.2(2)
C2B C1B H1BA 109.6
C17B C1B H1BA 109.6
C2B C1B H1BB 109.6
C17B C1B H1BB 109.6
H1BA C1B H1BB 108.1
N1B C2B C3B 116.1(2)
N1B C2B C1B 129.2(2)
C3B C2B C1B 114.1(2)
C2B C3B C4B 115.2(2)
C2B C3B C8B 106.25(19)
C4B C3B C8B 113.4(2)
C2B C3B H3BA 107.2
C4B C3B H3BA 107.2
C8B C3B H3BA 107.2
C5B C4B C3B 108.2(2)
C5B C4B H4BA 110.1
C3B C4B H4BA 110.1
C5B C4B H4BB 110.1
C3B C4B H4BB 110.1
H4BA C4B H4BB 108.4
O1B C5B C6B 107.1(2)
O1B C5B C4B 111.1(2)
C6B C5B C4B 110.6(2)
O1B C5B H5BA 109.3
C6B C5B H5BA 109.3
C4B C5B H5BA 109.3
C5B C6B C7B 108.9(2)
C5B C6B H6BA 109.9
C7B C6B H6BA 109.9
C5B C6B H6BB 109.9
C7B C6B H6BB 109.9
H6BA C6B H6BB 108.3
C6B C7B C8B 113.9(2)
C6B C7B H7BA 108.8
C8B C7B H7BA 108.8
C6B C7B H7BB 108.8
C8B C7B H7BB 108.8
H7BA C7B H7BB 107.7
C23B C8B C7B 108.9(2)
C23B C8B C9B 111.5(2)
C7B C8B C9B 109.72(19)
C23B C8B C3B 111.31(19)
C7B C8B C3B 108.70(19)
C9B C8B C3B 106.66(19)
C10B C9B C17B 109.3(2)
C10B C9B C8B 114.3(2)
C17B C9B C8B 113.71(19)
C10B C9B H9BA 106.3
C17B C9B H9BA 106.3
C8B C9B H9BA 106.3
C9B C10B C11B 113.4(2)
C9B C10B H10C 108.9
C11B C10B H10C 108.9
C9B C10B H10D 108.9
C11B C10B H10D 108.9
H10C C10B H10D 107.7
C10B C11B C12B 112.3(2)
C10B C11B H11C 109.1
C12B C11B H11C 109.1
C10B C11B H11D 109.1
C12B C11B H11D 109.1
H11C C11B H11D 107.9
C11B C12B C24B 110.9(2)
C11B C12B C13B 116.5(2)
C24B C12B C13B 110.5(2)
C11B C12B C16B 107.02(19)
C24B C12B C16B 112.0(2)
C13B C12B C16B 99.36(19)
C26B C13B C12B 120.3(2)
C26B C13B C14B 112.5(2)
C12B C13B C14B 103.64(19)
C26B C13B H13B 106.5
C12B C13B H13B 106.5
C14B C13B H13B 106.5
C15B C14B C13B 106.8(2)
C15B C14B H14C 110.4
C13B C14B H14C 110.4
C15B C14B H14D 110.4
C13B C14B H14D 110.4
H14C C14B H14D 108.6
C16B C15B C14B 103.5(2)
C16B C15B H15C 111.1
C14B C15B H15C 111.1
C16B C15B H15D 111.1
C14B C15B H15D 111.1
H15C C15B H15D 109.0
C15B C16B C17B 119.7(2)
C15B C16B C12B 104.58(19)
C17B C16B C12B 114.0(2)
C15B C16B H16B 105.9
C17B C16B H16B 105.9
C12B C16B H16B 105.9
C16B C17B C1B 112.1(2)
C16B C17B C9B 107.37(19)
C1B C17B C9B 112.54(19)
C16B C17B H17B 108.2
C1B C17B H17B 108.2
C9B C17B H17B 108.2
O3B C18B N2B 122.6(2)
O3B C18B C19B 120.6(2)
N2B C18B C19B 116.7(2)
C20B C19B C18B 112.6(2)
C20B C19B H19C 109.1
C18B C19B H19C 109.1
C20B C19B H19D 109.1
C18B C19B H19D 109.1
H19C C19B H19D 107.8
N3B C20B C19B 178.5(3)
O2B C21B O1B 124.1(3)
O2B C21B C22B 125.3(3)
O1B C21B C22B 110.7(3)
C21B C22B H22D 109.5
C21B C22B H22E 109.5
H22D C22B H22E 109.5
C21B C22B H22F 109.5
H22D C22B H22F 109.5
H22E C22B H22F 109.5
C8B C23B H23D 109.5
C8B C23B H23E 109.5
H23D C23B H23E 109.5
C8B C23B H23F 109.5
H23D C23B H23F 109.5
H23E C23B H23F 109.5
C12B C24B H24D 109.5
C12B C24B H24E 109.5
H24D C24B H24E 109.5
C12B C24B H24F 109.5
H24D C24B H24F 109.5
H24E C24B H24F 109.5
C26B C25B H25D 109.5
C26B C25B H25E 109.5
H25D C25B H25E 109.5
C26B C25B H25F 109.5
H25D C25B H25F 109.5
H25E C25B H25F 109.5
C25B C26B C27B 110.2(2)
C25B C26B C13B 112.6(2)
C27B C26B C13B 109.4(2)
C25B C26B H26A 108.2
C27B C26B H26A 108.2
C13B C26B H26A 108.2
C28B C27B C26B 116.6(2)
C28B C27B H27E 108.1
C26B C27B H27E 108.1
C28B C27B H27F 108.1
C26B C27B H27F 108.1
H27E C27B H27F 107.3
C29B C28B C27B 113.0(3)
C29B C28B H28E 109.0
C27B C28B H28E 109.0
C29B C28B H28F 109.0
C27B C28B H28F 109.0
H28E C28B H28F 107.8
C28B C29B C30B 116.0(3)
C28B C29B H29D 108.3
C30B C29B H29D 108.3
C28B C29B H29E 108.3
C30B C29B H29E 108.3
H29D C29B H29E 107.4
C31Y C30B C29B 108.3(7)
C29B C30B C31B 112.1(4)
C31Y C30B C32Y 114.4(7)
C29B C30B C32Y 110.5(5)
C29B C30B C32B 110.8(4)
C31B C30B C32B 106.6(4)
C29B C30B H30C 109.1
C31B C30B H30C 109.1
C32B C30B H30C 109.1
C31Y C30B H30D 107.8
C29B C30B H30D 107.8
C32Y C30B H30D 107.8
C30B C31B H31G 109.5
C30B C31B H31H 109.5
C30B C31B H31I 109.5
C30B C32B H32G 109.5
C30B C32B H32H 109.5
C30B C32B H32I 109.5
C30B C31Y H31J 109.5
C30B C31Y H31K 109.5
H31J C31Y H31K 109.5
C30B C31Y H31L 109.5
H31J C31Y H31L 109.5
H31K C31Y H31L 109.5
C30B C32Y H32J 109.5
C30B C32Y H32K 109.5
H32J C32Y H32K 109.5
C30B C32Y H32L 109.5
H32J C32Y H32L 109.5
H32K C32Y H32L 109.5

loop_
_geom_bond_atom_site_label_1
_geom_bond_atom_site_label_2
_geom_bond_distance
O1A C21A 1.334(4)
O1A C5A 1.457(3)
O2A C21A 1.209(4)
O3A C18A 1.228(3)
N1A C2A 1.287(3)
N1A N2A 1.394(3)
N2A C18A 1.352(3)
N2A H1NA 0.85(3)
N3A C20A 1.143(3)
C1A C2A 1.506(3)
C1A C17A 1.534(3)
C1A H1AA 0.9700
C1A H1AB 0.9700
C2A C3A 1.516(3)
C3A C4A 1.533(3)
C3A C8A 1.554(4)
C3A H3AA 0.9800
C4A C5A 1.524(3)
C4A H4AA 0.9700
C4A H4AB 0.9700
C5A C6A 1.506(4)
C5A H5AA 0.9800
C6A C7A 1.540(3)
C6A H6AA 0.9700
C6A H6AB 0.9700
C7A C8A 1.537(3)
C7A H7AA 0.9700
C7A H7AB 0.9700
C8A C23A 1.532(4)
C8A C9A 1.555(3)
C9A C10A 1.534(3)
C9A C17A 1.539(3)
C9A H9AA 0.9800
C10A C11A 1.539(3)
C10A H10A 0.9700
C10A H10B 0.9700
C11A C12A 1.531(3)
C11A H11A 0.9700
C11A H11B 0.9700
C12A C24A 1.534(4)
C12A C16A 1.543(3)
C12A C13A 1.562(3)
C13A C26A 1.540(4)
C13A C14A 1.556(3)
C13A H13A 0.9800
C14A C15A 1.548(3)
C14A H14A 0.9700
C14A H14B 0.9700
C15A C16A 1.533(3)
C15A H15A 0.9700
C15A H15B 0.9700
C16A C17A 1.529(3)
C16A H16A 0.9800
C17A H17A 0.9800
C18A C19A 1.524(3)
C19A C20A 1.469(4)
C19A H19A 0.9700
C19A H19B 0.9700
C21A C22A 1.499(4)
C22A H22A 0.9600
C22A H22B 0.9600
C22A H22C 0.9600
C23A H23A 0.9600
C23A H23B 0.9600
C23A H23C 0.9600
C24A H24A 0.9600
C24A H24B 0.9600
C24A H24C 0.9600
C25A C26A 1.537(4)
C25A H25A 0.9600
C25A H25B 0.9600
C25A H25C 0.9600
C26A C27X 1.31(2)
C26A C27A 1.587(5)
C26A H26B 0.9800
C26A H26C 0.9800
C27A C28A 1.532(5)
C27A H27A 0.9700
C27A H27B 0.9700
C28A C29A 1.530(5)
C28A H28A 0.9700
C28A H28B 0.9700
C29A C30A 1.516(6)
C29A H29A 0.9700
C29A H29B 0.9700
C30A C32A 1.530(5)
C30A C31A 1.534(5)
C30A H30A 0.9800
C31A H31A 0.9600
C31A H31B 0.9600
C31A H31C 0.9600
C32A H32A 0.9600
C32A H32B 0.9600
C32A H32C 0.9600
C27X C28X 1.52(3)
C27X H27C 0.9700
C27X H27D 0.9700
C28X C29X 1.56(2)
C28X H28C 0.9700
C28X H28D 0.9700
C29X C30X 1.50(3)
C29X H29C 0.9700
C29X H29F 0.9700
C30X C32X 1.534(10)
C30X C31X 1.535(10)
C30X H30B 0.9800
C31X H31D 0.9600
C31X H31E 0.9600
C31X H31F 0.9600
C32X H32D 0.9600
C32X H32E 0.9600
C32X H32F 0.9600
O1B C21B 1.353(4)
O1B C5B 1.460(3)
O2B C21B 1.199(4)
O3B C18B 1.225(3)
N1B C2B 1.283(3)
N1B N2B 1.389(3)
N2B C18B 1.344(3)
N2B H1NB 0.88(3)
N3B C20B 1.147(4)
C1B C2B 1.508(3)
C1B C17B 1.540(4)
C1B H1BA 0.9700
C1B H1BB 0.9700
C2B C3B 1.504(3)
C3B C4B 1.534(3)
C3B C8B 1.566(4)
C3B H3BA 0.9800
C4B C5B 1.523(3)
C4B H4BA 0.9700
C4B H4BB 0.9700
C5B C6B 1.512(4)
C5B H5BA 0.9800
C6B C7B 1.533(3)
C6B H6BA 0.9700
C6B H6BB 0.9700
C7B C8B 1.543(3)
C7B H7BA 0.9700
C7B H7BB 0.9700
C8B C23B 1.542(4)
C8B C9B 1.553(3)
C9B C10B 1.530(4)
C9B C17B 1.546(3)
C9B H9BA 0.9800
C10B C11B 1.532(4)
C10B H10C 0.9700
C10B H10D 0.9700
C11B C12B 1.535(3)
C11B H11C 0.9700
C11B H11D 0.9700
C12B C24B 1.536(4)
C12B C13B 1.550(3)
C12B C16B 1.552(4)
C13B C26B 1.544(3)
C13B C14B 1.558(4)
C13B H13B 0.9800
C14B C15B 1.550(4)
C14B H14C 0.9700
C14B H14D 0.9700
C15B C16B 1.523(3)
C15B H15C 0.9700
C15B H15D 0.9700
C16B C17B 1.529(3)
C16B H16B 0.9800
C17B H17B 0.9800
C18B C19B 1.531(3)
C19B C20B 1.470(4)
C19B H19C 0.9700
C19B H19D 0.9700
C21B C22B 1.506(4)
C22B H22D 0.9600
C22B H22E 0.9600
C22B H22F 0.9600
C23B H23D 0.9600
C23B H23E 0.9600
C23B H23F 0.9600
C24B H24D 0.9600
C24B H24E 0.9600
C24B H24F 0.9600
C25B C26B 1.530(4)
C25B H25D 0.9600
C25B H25E 0.9600
C25B H25F 0.9600
C26B C27B 1.530(4)
C26B H26A 0.9800
C27B C28B 1.529(4)
C27B H27E 0.9700
C27B H27F 0.9700
C28B C29B 1.516(4)
C28B H28E 0.9700
C28B H28F 0.9700
C29B C30B 1.524(4)
C29B H29D 0.9700
C29B H29E 0.9700
C30B C31Y 1.480(8)
C30B C31B 1.542(8)
C30B C32Y 1.543(8)
C30B C32B 1.549(7)
C30B H30C 0.9800
C30B H30D 0.9800
C31B H31G 0.9600
C31B H31H 0.9600
C31B H31I 0.9600
C32B H32G 0.9600
C32B H32H 0.9600
C32B H32I 0.9600
C31Y H31J 0.9600
C31Y H31K 0.9600
C31Y H31L 0.9600
C32Y H32J 0.9600
C32Y H32K 0.9600
C32Y H32L 0.9600

loop_
_geom_hbond_atom_site_label_D
_geom_hbond_atom_site_label_H
_geom_hbond_atom_site_label_A
_geom_hbond_distance_DH
_geom_hbond_distance_HA
_geom_hbond_distance_DA
_geom_hbond_angle_DHA
_geom_hbond_publ_flag
N2A H1NA O3B 0.85(3) 2.09(3) 2.932(3) 170(3) yes
N2B H1NB O3A 0.88(3) 2.11(3) 2.963(3) 163(3) yes
C1A H1AB O3B 0.97 2.39 3.201(3) 140 yes

loop_
_geom_torsion_atom_site_label_1
_geom_torsion_atom_site_label_2
_geom_torsion_atom_site_label_3
_geom_torsion_atom_site_label_4
_geom_torsion
C2A N1A N2A C18A -173.8(2)
N2A N1A C2A C1A -0.4(4)
N2A N1A C2A C3A 173.6(2)
C17A C1A C2A N1A -147.5(3)
C17A C1A C2A C3A 38.5(3)
N1A C2A C3A C4A 8.8(3)
C1A C2A C3A C4A -176.6(2)
N1A C2A C3A C8A 138.9(2)
C1A C2A C3A C8A -46.5(3)
C2A C3A C4A C5A -174.4(2)
C8A C3A C4A C5A 56.3(3)
C21A O1A C5A C6A 142.9(2)
C21A O1A C5A C4A -95.6(3)
C3A C4A C5A O1A -173.8(2)
C3A C4A C5A C6A -56.3(3)
O1A C5A C6A C7A 175.0(2)
C4A C5A C6A C7A 55.2(3)
C5A C6A C7A C8A -54.5(3)
C6A C7A C8A C23A -68.2(3)
C6A C7A C8A C3A 52.7(3)
C6A C7A C8A C9A 169.6(2)
C2A C3A C8A C23A -63.9(3)
C4A C3A C8A C23A 66.7(3)
C2A C3A C8A C7A 175.4(2)
C4A C3A C8A C7A -54.0(3)
C2A C3A C8A C9A 57.2(3)
C4A C3A C8A C9A -172.2(2)
C23A C8A C9A C10A -70.4(3)
C7A C8A C9A C10A 51.3(3)
C3A C8A C9A C10A 168.7(2)
C23A C8A C9A C17A 57.9(3)
C7A C8A C9A C17A 179.6(2)
C3A C8A C9A C17A -63.0(3)
C17A C9A C10A C11A 52.4(3)
C8A C9A C10A C11A -179.5(2)
C9A C10A C11A C12A -55.0(3)
C10A C11A C12A C24A -67.1(3)
C10A C11A C12A C16A 55.5(3)
C10A C11A C12A C13A 166.2(2)
C11A C12A C13A C26A 78.7(3)
C24A C12A C13A C26A -48.4(3)
C16A C12A C13A C26A -166.4(2)
C11A C12A C13A C14A -156.4(2)
C24A C12A C13A C14A 76.6(2)
C16A C12A C13A C14A -41.5(2)
C26A C13A C14A C15A 151.6(2)
C12A C13A C14A C15A 21.8(3)
C13A C14A C15A C16A 7.0(3)
C14A C15A C16A C17A -162.9(2)
C14A C15A C16A C12A -34.0(3)
C11A C12A C16A C17A -58.9(3)
C24A C12A C16A C17A 62.4(3)
C13A C12A C16A C17A 178.5(2)
C11A C12A C16A C15A 169.9(2)
C24A C12A C16A C15A -68.8(3)
C13A C12A C16A C15A 47.3(2)
C15A C16A C17A C1A -55.1(3)
C12A C16A C17A C1A -179.1(2)
C15A C16A C17A C9A -178.2(2)
C12A C16A C17A C9A 57.7(3)
C2A C1A C17A C16A -163.5(2)
C2A C1A C17A C9A -41.8(3)
C10A C9A C17A C16A -52.2(3)
C8A C9A C17A C16A 177.8(2)
C10A C9A C17A C1A -174.7(2)
C8A C9A C17A C1A 55.3(3)
N1A N2A C18A O3A 174.5(2)
N1A N2A C18A C19A -4.8(4)
O3A C18A C19A C20A 36.2(4)
N2A C18A C19A C20A -144.5(3)
C5A O1A C21A O2A 3.5(4)
C5A O1A C21A C22A -179.1(2)
C14A C13A C26A C27X 46.7(12)
C12A C13A C26A C27X 167.2(12)
C14A C13A C26A C25A -172.7(2)
C12A C13A C26A C25A -52.2(3)
C14A C13A C26A C27A 65.9(3)
C12A C13A C26A C27A -173.6(2)
C27X C26A C27A C28A -35(3)
C25A C26A C27A C28A 69.0(4)
C13A C26A C27A C28A -167.2(3)
C26A C27A C28A C29A -179.5(3)
C27A C28A C29A C30A 60.4(5)
C28A C29A C30A C32A 173.3(3)
C28A C29A C30A C31A 51.3(4)
C25A C26A C27X C28X -74.9(16)
C13A C26A C27X C28X 65.8(17)
C27A C26A C27X C28X 9.2(16)
C26A C27X C28X C29X 174.8(14)
C27X C28X C29X C30X -69(2)
C28X C29X C30X C32X 163.5(17)
C28X C29X C30X C31X -83(2)
C2B N1B N2B C18B 174.0(2)
N2B N1B C2B C3B -168.8(2)
N2B N1B C2B C1B 1.5(4)
C17B C1B C2B N1B -113.6(3)
C17B C1B C2B C3B 56.9(3)
N1B C2B C3B C4B -20.9(3)
C1B C2B C3B C4B 167.3(2)
N1B C2B C3B C8B 105.6(2)
C1B C2B C3B C8B -66.2(3)
C2B C3B C4B C5B -179.9(2)
C8B C3B C4B C5B 57.4(3)
C21B O1B C5B C6B 154.0(2)
C21B O1B C5B C4B -85.2(3)
C3B C4B C5B O1B 178.8(2)
C3B C4B C5B C6B -62.4(3)
O1B C5B C6B C7B -176.7(2)
C4B C5B C6B C7B 62.1(3)
C5B C6B C7B C8B -56.9(3)
C6B C7B C8B C23B -70.8(3)
C6B C7B C8B C9B 166.9(2)
C6B C7B C8B C3B 50.6(3)
C2B C3B C8B C23B -58.8(2)
C4B C3B C8B C23B 68.8(3)
C2B C3B C8B C7B -178.74(19)
C4B C3B C8B C7B -51.2(3)
C2B C3B C8B C9B 63.0(2)
C4B C3B C8B C9B -169.40(19)
C23B C8B C9B C10B -62.1(3)
C7B C8B C9B C10B 58.6(3)
C3B C8B C9B C10B 176.2(2)
C23B C8B C9B C17B 64.4(3)
C7B C8B C9B C17B -174.9(2)
C3B C8B C9B C17B -57.3(3)
C17B C9B C10B C11B 56.4(3)
C8B C9B C10B C11B -174.8(2)
C9B C10B C11B C12B -54.9(3)
C10B C11B C12B C24B -69.8(3)
C10B C11B C12B C13B 162.7(2)
C10B C11B C12B C16B 52.7(3)
C11B C12B C13B C26B 78.3(3)
C24B C12B C13B C26B -49.5(3)
C16B C12B C13B C26B -167.3(2)
C11B C12B C13B C14B -155.0(2)
C24B C12B C13B C14B 77.3(2)
C16B C12B C13B C14B -40.6(2)
C26B C13B C14B C15B 152.4(2)
C12B C13B C14B C15B 20.9(3)
C13B C14B C15B C16B 8.1(3)
C14B C15B C16B C17B -163.6(2)
C14B C15B C16B C12B -34.4(3)
C11B C12B C16B C15B 168.6(2)
C24B C12B C16B C15B -69.6(3)
C13B C12B C16B C15B 47.1(2)
C11B C12B C16B C17B -58.9(3)
C24B C12B C16B C17B 62.9(3)
C13B C12B C16B C17B 179.58(19)
C15B C16B C17B C1B -48.9(3)
C12B C16B C17B C1B -173.71(19)
C15B C16B C17B C9B -173.0(2)
C12B C16B C17B C9B 62.2(3)
C2B C1B C17B C16B -166.9(2)
C2B C1B C17B C9B -45.7(3)
C10B C9B C17B C16B -57.9(3)
C8B C9B C17B C16B 173.0(2)
C10B C9B C17B C1B 178.3(2)
C8B C9B C17B C1B 49.2(3)
N1B N2B C18B O3B -173.1(2)
N1B N2B C18B C19B 8.4(3)
O3B C18B C19B C20B 113.1(3)
N2B C18B C19B C20B -68.3(3)
C5B O1B C21B O2B 7.5(4)
C5B O1B C21B C22B -171.9(2)
C12B C13B C26B C25B -48.8(3)
C14B C13B C26B C25B -171.4(2)
C12B C13B C26B C27B -171.7(2)
C14B C13B C26B C27B 65.7(3)
C25B C26B C27B C28B 58.5(3)
C13B C26B C27B C28B -177.2(2)
C26B C27B C28B C29B 179.8(3)
C27B C28B C29B C30B 167.3(3)
C28B C29B C30B C31Y 75.6(10)
C28B C29B C30B C31B 51.0(5)
C28B C29B C30B C32Y -158.5(8)
C28B C29B C30B C32B 170.0(6)
